data_4068202
loop_
_publ_author_name
'Antonov, Artem A.'
'Semikolenova, Nina V.'
'Zakharov, Vladimir A.'
'Zhang, Wenjuan'
'Wang, Youhong'
'Sun, Wen-Hua'
'Talsi, Evgenii P.'
'Bryliakov, Konstantin P.'

_publ_section_title
;
 Vinyl Polymerization of Norbornene on Nickel Complexes with
 Bis(imino)pyridine Ligands Containing Electron-Withdrawing Groups
;
_journal_issue 3
_journal_name_full Organometallics
_journal_page_first 1143
_journal_paper_doi 10.1021/om201213v
_journal_volume 31
_journal_year 2012
_chemical_formula_sum 'C23 H17 Cl2 F6 N3 Ni'
_chemical_formula_weight 579.01
_chemical_name_systematic
; 
 ? 
;
_space_group_IT_number 61
_symmetry_space_group_name_Hall '-P 2ac 2ab'
_symmetry_space_group_name_H-M 'P b c a'
_atom_sites_solution_hydrogens geom
_atom_sites_solution_primary direct
_atom_sites_solution_secondary difmap
_audit_creation_method SHELXL-97
_cell_angle_alpha 90.00
_cell_angle_beta 90.00
_cell_angle_gamma 90.00
_cell_formula_units_Z 8
_cell_length_a 15.329(3)
_cell_length_b 17.834(4)
_cell_length_c 19.773(4)
_cell_measurement_reflns_used 10667
_cell_measurement_temperature 173(2)
_cell_measurement_theta_max 27.4777
_cell_measurement_theta_min 1.1418
_cell_volume 5405.5(19)
_computing_cell_refinement 'CrystalClear (Rigaku Inc., 2007)'
_computing_data_collection 'CrystalClear (Rigaku Inc., 2007)'
_computing_data_reduction 'CrystalClear (Rigaku Inc., 2007)'
_computing_molecular_graphics 'XP in Siemens SHELXTL (Sheldrick, 1994)'
_computing_publication_material 'SHELX97 (Sheldrick, 1997)'
_computing_structure_refinement 'SHELXL-97 (Sheldrick, 1997)'
_computing_structure_solution 'SHELXS-97 (Sheldrick, 1990)'
_diffrn_ambient_temperature 173(2)
_diffrn_measured_fraction_theta_full 0.993
_diffrn_measured_fraction_theta_max 0.993
_diffrn_measurement_device_type 'Saturn724+ CCD'
_diffrn_measurement_method '\w scans at fixed \c = 45\%'
_diffrn_radiation_monochromator graphite
_diffrn_radiation_source 'sealed tube'
_diffrn_radiation_type MoK\a
_diffrn_radiation_wavelength 0.71073
_diffrn_reflns_av_R_equivalents 0.0439
_diffrn_reflns_av_sigmaI/netI 0.0674
_diffrn_reflns_limit_h_max 19
_diffrn_reflns_limit_h_min -9
_diffrn_reflns_limit_k_max 14
_diffrn_reflns_limit_k_min -23
_diffrn_reflns_limit_l_max 14
_diffrn_reflns_limit_l_min -25
_diffrn_reflns_number 13272
_diffrn_reflns_theta_full 27.45
_diffrn_reflns_theta_max 27.45
_diffrn_reflns_theta_min 2.03
_exptl_absorpt_coefficient_mu 0.972
_exptl_absorpt_correction_T_max 1
_exptl_absorpt_correction_T_min 0.6437
_exptl_absorpt_correction_type multi-scan
_exptl_crystal_colour red
_exptl_crystal_density_diffrn 1.423
_exptl_crystal_density_method 'not measured'
_exptl_crystal_description Plate
_exptl_crystal_F_000 2336
_exptl_crystal_size_max 0.2500
_exptl_crystal_size_mid 0.2000
_exptl_crystal_size_min 0.1200
_platon_squeeze_details ' ? END;'
_refine_diff_density_max 1.014
_refine_diff_density_min -0.773
_refine_diff_density_rms 0.124
_refine_ls_extinction_method none
_refine_ls_goodness_of_fit_ref 1.168
_refine_ls_hydrogen_treatment constr
_refine_ls_matrix_type full
_refine_ls_number_parameters 306
_refine_ls_number_reflns 6129
_refine_ls_number_restraints 0
_refine_ls_restrained_S_all 1.168
_refine_ls_R_factor_all 0.1011
_refine_ls_R_factor_gt 0.0838
_refine_ls_shift/su_max 0.001
_refine_ls_shift/su_mean 0.000
_refine_ls_structure_factor_coef Fsqd
_refine_ls_weighting_details 'calc w=1/[\s^2^(Fo^2^)+(0.0889P)^2^+13.7237P] where P=(Fo^2^+2Fc^2^)/3'
_refine_ls_wR_factor_gt 0.2099
_refine_ls_wR_factor_ref 0.2249
_reflns_number_gt 4867
_reflns_number_total 6129
_reflns_threshold_expression >2sigma(I)
_cod_data_source_file om201213v_si_001.cif
_cod_data_source_block a
_cod_original_cell_volume 5405.7(19)
_cod_original_sg_symbol_H-M p_b_c_a
_cod_database_code 4068202

loop_
_symmetry_equiv_pos_as_xyz
'x, y, z'
'-x+1/2, -y, z+1/2'
'-x, y+1/2, -z+1/2'
'x+1/2, -y+1/2, -z'
'-x, -y, -z'
'x-1/2, y, -z-1/2'
'x, -y-1/2, z-1/2'
'-x-1/2, y-1/2, z'

loop_
_atom_site_label
_atom_site_type_symbol
_atom_site_fract_x
_atom_site_fract_y
_atom_site_fract_z
_atom_site_U_iso_or_equiv
_atom_site_adp_type
_atom_site_occupancy
_atom_site_symmetry_multiplicity
_atom_site_calc_flag
_atom_site_refinement_flags
Ni1 Ni 0.76650(4) 0.23846(3) 0.42198(3) 0.0253(2) Uani 1 1 d .
Cl2 Cl 0.85420(8) 0.28971(7) 0.50337(6) 0.0318(3) Uani 1 1 d .
Cl1 Cl 0.84807(9) 0.14155(7) 0.38360(7) 0.0358(3) Uani 1 1 d .
N2 N 0.6857(3) 0.1833(2) 0.4922(2) 0.0273(9) Uani 1 1 d .
N3 N 0.7825(3) 0.3196(2) 0.3423(2) 0.0294(9) Uani 1 1 d .
F1 F 0.5301(3) 0.0784(3) 0.4628(2) 0.0635(11) Uani 1 1 d .
F5 F 0.6769(3) 0.2937(3) 0.2143(3) 0.0735(13) Uani 1 1 d .
N1 N 0.6680(3) 0.3113(2) 0.4358(2) 0.0256(8) Uani 1 1 d .
C8 C 0.7352(3) 0.3787(3) 0.3470(3) 0.0290(10) Uani 1 1 d .
C6 C 0.6227(4) 0.2210(3) 0.5167(3) 0.0320(11) Uani 1 1 d .
F2 F 0.5856(3) -0.0220(2) 0.4198(2) 0.0724(13) Uani 1 1 d .
C5 C 0.6662(3) 0.3756(3) 0.4009(2) 0.0283(10) Uani 1 1 d .
C7 C 0.5641(3) 0.2006(3) 0.5742(3) 0.0347(12) Uani 1 1 d .
H7A H 0.5798 0.1520 0.5910 0.052 Uiso 1 1 calc R
H7B H 0.5047 0.1998 0.5588 0.052 Uiso 1 1 calc R
H7C H 0.5701 0.2370 0.6097 0.052 Uiso 1 1 calc R
C1 C 0.6082(3) 0.2959(3) 0.4833(3) 0.0297(10) Uani 1 1 d .
C9 C 0.7385(4) 0.4459(3) 0.3025(3) 0.0416(13) Uani 1 1 d .
H9A H 0.7852 0.4405 0.2706 0.062 Uiso 1 1 calc R
H9B H 0.7481 0.4898 0.3295 0.062 Uiso 1 1 calc R
H9C H 0.6842 0.4507 0.2787 0.062 Uiso 1 1 calc R
C16 C 0.8452(3) 0.3116(3) 0.2885(2) 0.0283(10) Uani 1 1 d .
C15 C 0.7724(4) 0.1096(4) 0.5701(3) 0.0425(14) Uani 1 1 d .
H15A H 0.7980 0.1538 0.5853 0.051 Uiso 1 1 calc R
C10 C 0.7087(3) 0.1112(3) 0.5208(2) 0.0290(10) Uani 1 1 d .
C11 C 0.6734(4) 0.0460(3) 0.4968(3) 0.0391(13) Uani 1 1 d .
C4 C 0.6014(4) 0.4279(3) 0.4121(3) 0.0347(12) Uani 1 1 d .
H4A H 0.6006 0.4731 0.3886 0.042 Uiso 1 1 calc R
C20 C 0.8883(4) 0.2584(3) 0.1821(3) 0.0402(13) Uani 1 1 d .
H20A H 0.8757 0.2290 0.1446 0.048 Uiso 1 1 calc R
F4 F 0.7036(3) 0.1995(3) 0.2737(2) 0.0776(14) Uani 1 1 d .
C2 C 0.5406(4) 0.3456(3) 0.4958(3) 0.0370(12) Uani 1 1 d .
H2A H 0.4982 0.3350 0.5281 0.044 Uiso 1 1 calc R
C17 C 0.9255(4) 0.3454(3) 0.2933(3) 0.0408(13) Uani 1 1 d .
H17A H 0.9388 0.3746 0.3309 0.049 Uiso 1 1 calc R
C18 C 0.9879(4) 0.3362(4) 0.2416(3) 0.0472(15) Uani 1 1 d .
H18A H 1.0415 0.3604 0.2443 0.057 Uiso 1 1 calc R
C19 C 0.9690(4) 0.2917(4) 0.1881(3) 0.0439(14) Uani 1 1 d .
H19A H 1.0109 0.2836 0.1549 0.053 Uiso 1 1 calc R
C23 C 0.7366(4) 0.2368(4) 0.2225(3) 0.0475(16) Uani 1 1 d .
C21 C 0.8252(4) 0.2687(3) 0.2326(3) 0.0331(11) Uani 1 1 d .
C3 C 0.5381(4) 0.4112(3) 0.4592(3) 0.0417(13) Uani 1 1 d .
H3A H 0.4928 0.4449 0.4664 0.050 Uiso 1 1 calc R
C22 C 0.6051(4) 0.0468(3) 0.4416(3) 0.0442(14) Uani 1 1 d .
C12 C 0.7004(5) -0.0211(3) 0.5246(4) 0.0518(17) Uani 1 1 d .
H12A H 0.6759 -0.0658 0.5096 0.062 Uiso 1 1 calc R
C13 C 0.7625(5) -0.0226(4) 0.5738(4) 0.0583(19) Uani 1 1 d .
H13A H 0.7809 -0.0680 0.5918 0.070 Uiso 1 1 calc R
C14 C 0.7970(5) 0.0424(4) 0.5960(4) 0.0560(18) Uani 1 1 d .
H14A H 0.8388 0.0411 0.6300 0.067 Uiso 1 1 calc R
F3 F 0.6306(3) 0.0859(2) 0.3869(2) 0.0565(10) Uiso 1 1 d .
F6 F 0.7274(3) 0.1994(3) 0.1652(3) 0.0743(13) Uiso 1 1 d .

loop_
_atom_site_aniso_label
_atom_site_aniso_U_11
_atom_site_aniso_U_22
_atom_site_aniso_U_33
_atom_site_aniso_U_23
_atom_site_aniso_U_13
_atom_site_aniso_U_12
Ni1 0.0247(3) 0.0271(3) 0.0239(3) 0.0000(2) 0.0006(2) 0.0024(2)
Cl2 0.0305(6) 0.0326(6) 0.0322(6) -0.0009(5) -0.0029(5) -0.0023(5)
Cl1 0.0369(7) 0.0346(6) 0.0358(6) -0.0030(5) 0.0052(5) 0.0081(5)
N2 0.027(2) 0.030(2) 0.0247(19) -0.0005(17) -0.0001(16) -0.0020(17)
N3 0.030(2) 0.031(2) 0.027(2) 0.0035(18) -0.0033(17) -0.0011(18)
F1 0.039(2) 0.090(3) 0.062(2) -0.023(2) -0.0010(18) -0.005(2)
F5 0.046(2) 0.084(3) 0.091(3) -0.007(3) -0.020(2) 0.015(2)
N1 0.023(2) 0.029(2) 0.0243(18) -0.0039(16) 0.0006(15) 0.0005(16)
C8 0.034(3) 0.024(2) 0.029(2) 0.002(2) -0.002(2) -0.005(2)
C6 0.029(3) 0.039(3) 0.028(2) -0.002(2) -0.006(2) -0.003(2)
F2 0.085(3) 0.055(2) 0.078(3) -0.024(2) -0.003(2) -0.022(2)
C5 0.026(3) 0.029(2) 0.029(2) -0.001(2) -0.0032(19) 0.001(2)
C7 0.023(2) 0.053(3) 0.028(2) 0.001(2) 0.0041(19) -0.001(2)
C1 0.022(2) 0.036(3) 0.031(2) -0.002(2) 0.0025(19) 0.002(2)
C9 0.042(3) 0.038(3) 0.044(3) 0.010(3) -0.006(3) 0.005(3)
C16 0.029(3) 0.032(2) 0.024(2) 0.007(2) 0.0003(19) 0.002(2)
C15 0.039(3) 0.048(3) 0.041(3) 0.008(3) -0.002(2) 0.001(3)
C10 0.029(2) 0.031(2) 0.026(2) 0.003(2) 0.0038(19) -0.003(2)
C11 0.045(3) 0.035(3) 0.038(3) 0.000(2) 0.006(2) -0.003(2)
C4 0.033(3) 0.030(2) 0.041(3) -0.003(2) -0.008(2) 0.004(2)
C20 0.044(3) 0.047(3) 0.029(3) 0.005(2) 0.001(2) 0.012(3)
F4 0.062(3) 0.105(4) 0.065(3) 0.027(3) -0.011(2) -0.038(3)
C2 0.028(3) 0.042(3) 0.041(3) -0.010(2) 0.003(2) 0.002(2)
C17 0.040(3) 0.044(3) 0.038(3) 0.001(3) -0.005(2) 0.001(3)
C18 0.041(3) 0.045(3) 0.056(4) 0.013(3) 0.010(3) 0.001(3)
C19 0.039(3) 0.056(4) 0.036(3) 0.013(3) 0.013(2) 0.011(3)
C23 0.040(3) 0.067(4) 0.035(3) -0.013(3) -0.008(3) -0.001(3)
C21 0.036(3) 0.035(3) 0.028(2) 0.002(2) 0.000(2) 0.006(2)
C3 0.034(3) 0.039(3) 0.052(3) -0.016(3) -0.005(3) 0.011(2)
C22 0.047(4) 0.037(3) 0.049(3) -0.004(3) 0.006(3) -0.008(3)
C12 0.060(4) 0.031(3) 0.064(4) 0.007(3) 0.012(3) -0.001(3)
C13 0.061(5) 0.050(4) 0.064(5) 0.023(4) 0.011(4) 0.017(3)
C14 0.058(4) 0.058(4) 0.052(4) 0.020(3) -0.007(3) 0.001(3)

loop_
_atom_type_symbol
_atom_type_description
_atom_type_scat_dispersion_real
_atom_type_scat_dispersion_imag
_atom_type_scat_source
C C 0.0033 0.0016 'International Tables Vol C Tables 4.2.6.8 and 6.1.1.4'
H H 0.0000 0.0000 'International Tables Vol C Tables 4.2.6.8 and 6.1.1.4'
N N 0.0061 0.0033 'International Tables Vol C Tables 4.2.6.8 and 6.1.1.4'
F F 0.0171 0.0103 'International Tables Vol C Tables 4.2.6.8 and 6.1.1.4'
Cl Cl 0.1484 0.1585 'International Tables Vol C Tables 4.2.6.8 and 6.1.1.4'
Ni Ni 0.3393 1.1124 'International Tables Vol C Tables 4.2.6.8 and 6.1.1.4'

loop_
_geom_angle_atom_site_label_1
_geom_angle_atom_site_label_2
_geom_angle_atom_site_label_3
_geom_angle
N1 Ni1 N2 76.70(17)
N1 Ni1 N3 75.59(17)
N2 Ni1 N3 149.74(17)
N1 Ni1 Cl1 162.45(12)
N2 Ni1 Cl1 100.92(12)
N3 Ni1 Cl1 101.81(12)
N1 Ni1 Cl2 95.03(12)
N2 Ni1 Cl2 93.94(12)
N3 Ni1 Cl2 100.33(12)
Cl1 Ni1 Cl2 102.49(6)
C6 N2 C10 120.4(4)
C6 N2 Ni1 116.8(4)
C10 N2 Ni1 121.9(3)
C8 N3 C16 120.8(4)
C8 N3 Ni1 115.8(3)
C16 N3 Ni1 123.3(3)
C5 N1 C1 121.4(4)
C5 N1 Ni1 119.9(3)
C1 N1 Ni1 118.5(3)
N3 C8 C9 126.9(5)
N3 C8 C5 114.8(4)
C9 C8 C5 118.2(5)
N2 C6 C7 128.1(5)
N2 C6 C1 114.4(5)
C7 C6 C1 117.4(5)
N1 C5 C4 120.8(5)
N1 C5 C8 112.5(4)
C4 C5 C8 126.5(5)
C6 C7 H7A 109.5
C6 C7 H7B 109.5
H7A C7 H7B 109.5
C6 C7 H7C 109.5
H7A C7 H7C 109.5
H7B C7 H7C 109.5
N1 C1 C2 120.4(5)
N1 C1 C6 112.8(4)
C2 C1 C6 126.8(5)
C8 C9 H9A 109.5
C8 C9 H9B 109.5
H9A C9 H9B 109.5
C8 C9 H9C 109.5
H9A C9 H9C 109.5
H9B C9 H9C 109.5
C17 C16 C21 119.9(5)
C17 C16 N3 120.2(5)
C21 C16 N3 119.9(5)
C14 C15 C10 118.8(6)
C14 C15 H15A 120.6
C10 C15 H15A 120.6
C11 C10 C15 120.5(5)
C11 C10 N2 121.5(5)
C15 C10 N2 117.8(5)
C10 C11 C12 118.6(6)
C10 C11 C22 121.1(5)
C12 C11 C22 120.3(6)
C3 C4 C5 117.9(5)
C3 C4 H4A 121.0
C5 C4 H4A 121.0
C19 C20 C21 120.2(6)
C19 C20 H20A 119.9
C21 C20 H20A 119.9
C3 C2 C1 118.0(5)
C3 C2 H2A 121.0
C1 C2 H2A 121.0
C16 C17 C18 120.5(6)
C16 C17 H17A 119.8
C18 C17 H17A 119.8
C19 C18 C17 119.3(6)
C19 C18 H18A 120.3
C17 C18 H18A 120.3
C18 C19 C20 120.8(6)
C18 C19 H19A 119.6
C20 C19 H19A 119.6
F4 C23 F6 111.4(6)
F4 C23 F5 101.9(6)
F6 C23 F5 101.5(5)
F4 C23 C21 116.3(5)
F6 C23 C21 114.0(5)
F5 C23 C21 110.0(6)
C16 C21 C20 119.3(5)
C16 C21 C23 121.5(5)
C20 C21 C23 119.0(5)
C2 C3 C4 121.4(5)
C2 C3 H3A 119.3
C4 C3 H3A 119.3
F2 C22 F3 106.3(5)
F2 C22 F1 107.1(5)
F3 C22 F1 106.3(5)
F2 C22 C11 112.3(5)
F3 C22 C11 112.6(5)
F1 C22 C11 111.8(5)
C13 C12 C11 120.8(7)
C13 C12 H12A 119.6
C11 C12 H12A 119.6
C14 C13 C12 119.4(6)
C14 C13 H13A 120.3
C12 C13 H13A 120.3
C13 C14 C15 121.9(7)
C13 C14 H14A 119.1
C15 C14 H14A 119.1

loop_
_geom_bond_atom_site_label_1
_geom_bond_atom_site_label_2
_geom_bond_distance
Ni1 N1 2.010(4)
Ni1 N2 2.105(4)
Ni1 N3 2.153(4)
Ni1 Cl1 2.2642(14)
Ni1 Cl2 2.2874(14)
N2 C6 1.273(7)
N2 C10 1.447(6)
N3 C8 1.282(7)
N3 C16 1.441(6)
F1 C22 1.347(7)
F5 C23 1.377(8)
N1 C5 1.339(6)
N1 C1 1.341(6)
C8 C9 1.487(7)
C8 C5 1.503(7)
C6 C7 1.493(7)
C6 C1 1.507(7)
F2 C22 1.336(7)
C5 C4 1.381(7)
C7 H7A 0.9600
C7 H7B 0.9600
C7 H7C 0.9600
C1 C2 1.386(7)
C9 H9A 0.9600
C9 H9B 0.9600
C9 H9C 0.9600
C16 C17 1.374(8)
C16 C21 1.379(7)
C15 C14 1.358(9)
C15 C10 1.380(8)
C15 H15A 0.9300
C10 C11 1.368(8)
C11 C12 1.381(8)
C11 C22 1.511(9)
C4 C3 1.378(8)
C4 H4A 0.9300
C20 C19 1.377(9)
C20 C21 1.401(8)
C20 H20A 0.9300
F4 C23 1.314(8)
C2 C3 1.376(9)
C2 H2A 0.9300
C17 C18 1.408(9)
C17 H17A 0.9300
C18 C19 1.355(10)
C18 H18A 0.9300
C19 H19A 0.9300
C23 F6 1.323(8)
C23 C21 1.486(8)
C3 H3A 0.9300
C22 F3 1.345(7)
C12 C13 1.360(10)
C12 H12A 0.9300
C13 C14 1.347(11)
C13 H13A 0.9300
C14 H14A 0.9300

loop_
_geom_torsion_atom_site_label_1
_geom_torsion_atom_site_label_2
_geom_torsion_atom_site_label_3
_geom_torsion_atom_site_label_4
_geom_torsion
N1 Ni1 N2 C6 -8.4(4)
N3 Ni1 N2 C6 -32.5(6)
Cl1 Ni1 N2 C6 -170.6(4)
Cl2 Ni1 N2 C6 85.8(4)
N1 Ni1 N2 C10 -177.5(4)
N3 Ni1 N2 C10 158.4(3)
Cl1 Ni1 N2 C10 20.3(4)
Cl2 Ni1 N2 C10 -83.2(4)
N1 Ni1 N3 C8 10.7(4)
N2 Ni1 N3 C8 34.9(6)
Cl1 Ni1 N3 C8 172.8(3)
Cl2 Ni1 N3 C8 -81.9(4)
N1 Ni1 N3 C16 -172.6(4)
N2 Ni1 N3 C16 -148.4(4)
Cl1 Ni1 N3 C16 -10.4(4)
Cl2 Ni1 N3 C16 94.8(4)
N2 Ni1 N1 C5 -177.9(4)
N3 Ni1 N1 C5 -10.1(4)
Cl1 Ni1 N1 C5 -93.7(5)
Cl2 Ni1 N1 C5 89.3(4)
N2 Ni1 N1 C1 6.2(4)
N3 Ni1 N1 C1 174.0(4)
Cl1 Ni1 N1 C1 90.4(5)
Cl2 Ni1 N1 C1 -86.6(4)
C16 N3 C8 C9 -2.3(8)
Ni1 N3 C8 C9 174.5(4)
C16 N3 C8 C5 173.7(4)
Ni1 N3 C8 C5 -9.5(6)
C10 N2 C6 C7 -0.7(8)
Ni1 N2 C6 C7 -170.0(4)
C10 N2 C6 C1 178.1(4)
Ni1 N2 C6 C1 8.9(6)
C1 N1 C5 C4 -1.0(7)
Ni1 N1 C5 C4 -176.8(4)
C1 N1 C5 C8 -175.8(4)
Ni1 N1 C5 C8 8.4(5)
N3 C8 C5 N1 1.4(6)
C9 C8 C5 N1 177.7(5)
N3 C8 C5 C4 -173.1(5)
C9 C8 C5 C4 3.2(8)
C5 N1 C1 C2 2.3(8)
Ni1 N1 C1 C2 178.2(4)
C5 N1 C1 C6 -179.5(4)
Ni1 N1 C1 C6 -3.7(6)
N2 C6 C1 N1 -3.6(7)
C7 C6 C1 N1 175.4(4)
N2 C6 C1 C2 174.4(5)
C7 C6 C1 C2 -6.6(8)
C8 N3 C16 C17 81.0(6)
Ni1 N3 C16 C17 -95.6(5)
C8 N3 C16 C21 -100.2(6)
Ni1 N3 C16 C21 83.2(5)
C14 C15 C10 C11 -2.4(9)
C14 C15 C10 N2 -177.9(6)
C6 N2 C10 C11 91.4(6)
Ni1 N2 C10 C11 -99.9(5)
C6 N2 C10 C15 -93.2(6)
Ni1 N2 C10 C15 75.5(6)
C15 C10 C11 C12 2.4(9)
N2 C10 C11 C12 177.7(5)
C15 C10 C11 C22 -178.5(5)
N2 C10 C11 C22 -3.2(8)
N1 C5 C4 C3 -1.2(8)
C8 C5 C4 C3 172.8(5)
N1 C1 C2 C3 -1.3(8)
C6 C1 C2 C3 -179.2(5)
C21 C16 C17 C18 -0.4(8)
N3 C16 C17 C18 178.4(5)
C16 C17 C18 C19 -2.0(9)
C17 C18 C19 C20 3.0(9)
C21 C20 C19 C18 -1.6(9)
C17 C16 C21 C20 1.8(8)
N3 C16 C21 C20 -176.9(5)
C17 C16 C21 C23 -174.5(5)
N3 C16 C21 C23 6.8(8)
C19 C20 C21 C16 -0.9(8)
C19 C20 C21 C23 175.5(6)
F4 C23 C21 C16 -50.7(9)
F6 C23 C21 C16 177.6(5)
F5 C23 C21 C16 64.4(7)
F4 C23 C21 C20 133.0(6)
F6 C23 C21 C20 1.3(9)
F5 C23 C21 C20 -111.9(6)
C1 C2 C3 C4 -1.0(9)
C5 C4 C3 C2 2.2(8)
C10 C11 C22 F2 173.2(5)
C12 C11 C22 F2 -7.8(9)
C10 C11 C22 F3 53.2(8)
C12 C11 C22 F3 -127.8(6)
C10 C11 C22 F1 -66.5(7)
C12 C11 C22 F1 112.5(7)
C10 C11 C12 C13 -1.7(10)
C22 C11 C12 C13 179.3(6)
C11 C12 C13 C14 0.9(11)
C12 C13 C14 C15 -0.9(12)
C10 C15 C14 C13 1.6(11)

loop_
_platon_squeeze_void_nr
_platon_squeeze_void_average_x
_platon_squeeze_void_average_y
_platon_squeeze_void_average_z
_platon_squeeze_void_volume
_platon_squeeze_void_count_electrons
1 -0.016 0.058 0.247 134.5 9.0
2 0.016 -0.058 0.753 134.5 10.2
3 -0.016 0.442 0.747 134.4 10.9
4 0.016 0.558 0.253 134.5 9.5
5 0.484 0.058 0.253 133.8 9.8
6 0.484 0.442 0.753 133.9 10.9
7 0.516 0.558 0.247 133.8 9.6
8 0.516 0.942 0.747 133.9 10.6
